data_7063286
loop_
_publ_author_name
'Li, Zhuo-Cheng'
'Cui, Hao'
'Xu, Su-Hang'
'Zhang, Zi-Hang'
'Liang, Zuo-Qin'
'Ye, Chang-Qing'
'Wang, Xiao-Mei'

_publ_section_title
;
 Effect of cis/trans isomerization on the photochromic performances of
 triphenylethylene
;
_journal_issue 28
_journal_name_full 'New Journal of Chemistry'
_journal_page_first 12834
_journal_page_last 12840
_journal_paper_doi 10.1039/D4NJ02060J
_journal_volume 48
_journal_year 2024
_chemical_formula_sum 'C20 H16'
_chemical_formula_weight 256.33
_space_group_crystal_system monoclinic
_space_group_IT_number 14
_space_group_name_Hall '-P 2ybc'
_space_group_name_H-M_alt 'P 1 21/c 1'
_atom_sites_solution_hydrogens geom
_audit_creation_method SHELXL-2016/6
_audit_update_record
;
2021-04-27 deposited with the CCDC.	2024-06-18 downloaded from the CCDC.
;
_cell_angle_alpha 90
_cell_angle_beta 92.264(3)
_cell_angle_gamma 90
_cell_formula_units_Z 4
_cell_length_a 8.4084(18)
_cell_length_b 16.183(3)
_cell_length_c 10.936(2)
_cell_measurement_reflns_used 2795
_cell_measurement_temperature 296(2)
_cell_measurement_theta_max 23.86
_cell_measurement_theta_min 2.25
_cell_volume 1486.9(5)
_computing_structure_refinement 'SHELXL-2016/6 (Sheldrick, 2016)'
_computing_structure_solution 'SHELXT 2014/5 (Sheldrick, 2014)'
_diffrn_ambient_temperature 296(2)
_diffrn_measured_fraction_theta_full 0.960
_diffrn_measured_fraction_theta_max 0.960
_diffrn_measurement_device_type 'Bruker APEX-II CCD'
_diffrn_measurement_method '\f and \w scans'
_diffrn_radiation_type MoK\a
_diffrn_radiation_wavelength 0.71073
_diffrn_reflns_av_R_equivalents 0.0306
_diffrn_reflns_av_unetI/netI 0.0307
_diffrn_reflns_Laue_measured_fraction_full 0.960
_diffrn_reflns_Laue_measured_fraction_max 0.960
_diffrn_reflns_limit_h_max 9
_diffrn_reflns_limit_h_min -10
_diffrn_reflns_limit_k_max 10
_diffrn_reflns_limit_k_min -19
_diffrn_reflns_limit_l_max 13
_diffrn_reflns_limit_l_min -13
_diffrn_reflns_number 7295
_diffrn_reflns_point_group_measured_fraction_full 0.960
_diffrn_reflns_point_group_measured_fraction_max 0.960
_diffrn_reflns_theta_full 25.242
_diffrn_reflns_theta_max 25.250
_diffrn_reflns_theta_min 2.249
_exptl_absorpt_coefficient_mu 0.065
_exptl_crystal_colour yellow
_exptl_crystal_density_diffrn 1.145
_exptl_crystal_description block
_exptl_crystal_F_000 544
_exptl_crystal_size_max 0.19
_exptl_crystal_size_mid 0.18
_exptl_crystal_size_min 0.16
_refine_diff_density_max 0.727
_refine_diff_density_min -0.282
_refine_diff_density_rms 0.052
_refine_ls_extinction_method none
_refine_ls_goodness_of_fit_ref 1.032
_refine_ls_hydrogen_treatment constr
_refine_ls_matrix_type full
_refine_ls_number_parameters 181
_refine_ls_number_reflns 2580
_refine_ls_number_restraints 9
_refine_ls_restrained_S_all 1.041
_refine_ls_R_factor_all 0.1015
_refine_ls_R_factor_gt 0.0848
_refine_ls_shift/su_max 0.000
_refine_ls_shift/su_mean 0.000
_refine_ls_structure_factor_coef Fsqd
_refine_ls_weighting_details 'w=1/[\s^2^(Fo^2^)+(0.2800P)^2^] where P=(Fo^2^+2Fc^2^)/3'
_refine_ls_weighting_scheme calc
_refine_ls_wR_factor_gt 0.2955
_refine_ls_wR_factor_ref 0.3348
_reflns_Friedel_coverage 0.000
_reflns_number_gt 1932
_reflns_number_total 2580
_reflns_threshold_expression 'I > 2\s(I)'
_cod_data_source_file d4nj02060j2.cif
_cod_data_source_block xl1_0m_a
_cod_depositor_comments 'Adding full bibliography for 7063285--7063288.cif.'
_cod_original_cell_volume 1486.8(5)
_cod_original_sg_symbol_H-M 'P 21/c'
_cod_database_code 7063286
_shelx_shelxl_version_number 2016/6
_shelx_space_group_comment
;
The symmetry employed for this shelxl refinement is uniquely defined
by the following loop, which should always be used as a source of
symmetry information in preference to the above space-group names.
They are only intended as comments.
;

loop_
_space_group_symop_operation_xyz
'x, y, z'
'-x, y+1/2, -z+1/2'
'-x, -y, -z'
'x, -y-1/2, z-1/2'

loop_
_atom_site_label
_atom_site_type_symbol
_atom_site_fract_x
_atom_site_fract_y
_atom_site_fract_z
_atom_site_U_iso_or_equiv
_atom_site_adp_type
_atom_site_occupancy
_atom_site_site_symmetry_order
_atom_site_calc_flag
_atom_site_refinement_flags_posn
_atom_site_refinement_flags_adp
_atom_site_refinement_flags_occupancy
_atom_site_disorder_assembly
_atom_site_disorder_group
C1 C 0.3469(4) 0.1794(2) 0.7292(3) 0.0785(9) Uani 1 1 d . . . . .
H1 H 0.350485 0.220525 0.788606 0.094 Uiso 1 1 calc R U . . .
C2 C 0.2868(4) 0.1022(2) 0.7572(3) 0.0840(10) Uani 1 1 d . . . . .
H2 H 0.252283 0.091745 0.835461 0.101 Uiso 1 1 calc R U . . .
C3 C 0.2780(3) 0.04206(19) 0.6713(4) 0.0810(10) Uani 1 1 d . . . . .
H3 H 0.234716 -0.009086 0.689873 0.097 Uiso 1 1 calc R U . . .
C4 C 0.3330(3) 0.05640(17) 0.5566(3) 0.0758(9) Uani 1 1 d . . . . .
H4 H 0.328464 0.014636 0.498171 0.091 Uiso 1 1 calc R U . . .
C5 C 0.3949(3) 0.13246(18) 0.5279(3) 0.0721(8) Uani 1 1 d . . . . .
H5 H 0.432671 0.141671 0.450280 0.086 Uiso 1 1 calc R U . . .
C6 C 0.4012(4) 0.19605(17) 0.6149(3) 0.0688(8) Uani 1 1 d . U . . .
C7 C 0.4504(4) 0.28302(19) 0.5883(3) 0.0735(7) Uani 1 1 d . U . . .
C8 C 0.5837(4) 0.3005(2) 0.5318(3) 0.0760(8) Uani 1 1 d . U . . .
H8 H 0.597986 0.355745 0.511441 0.091 Uiso 1 1 calc R U . . .
C9 C 0.7145(3) 0.24256(18) 0.4965(2) 0.0662(8) Uani 1 1 d . U . . .
C10 C 0.7736(4) 0.1740(2) 0.5610(3) 0.0751(9) Uani 1 1 d . . . . .
H10 H 0.723613 0.156452 0.630736 0.090 Uiso 1 1 calc R U . . .
C11 C 0.9052(4) 0.1322(2) 0.5226(3) 0.0833(10) Uani 1 1 d . . . . .
H11 H 0.945482 0.087969 0.568453 0.100 Uiso 1 1 calc R U . . .
C12 C 0.9774(4) 0.1548(2) 0.4175(4) 0.0867(10) Uani 1 1 d . . . . .
H12 H 1.063334 0.124839 0.390184 0.104 Uiso 1 1 calc R U . . .
C13 C 0.9219(5) 0.2218(3) 0.3536(3) 0.0964(11) Uani 1 1 d . . . . .
H13 H 0.970303 0.237877 0.282387 0.116 Uiso 1 1 calc R U . . .
C14 C 0.7946(5) 0.2656(2) 0.3941(4) 0.0869(10) Uani 1 1 d . . . . .
H14 H 0.761040 0.312439 0.351142 0.104 Uiso 1 1 calc R U . . .
C15 C 0.3450(4) 0.35398(18) 0.6154(3) 0.0705(8) Uani 1 1 d . . . . .
C16 C 0.4013(4) 0.4286(2) 0.6623(3) 0.0847(10) Uani 1 1 d . . . . .
H16 H 0.509565 0.435123 0.680308 0.102 Uiso 1 1 calc R U . . .
C17 C 0.2991(5) 0.4926(2) 0.6823(4) 0.0954(12) Uani 1 1 d . . . . .
H17 H 0.339241 0.542489 0.712285 0.115 Uiso 1 1 calc R U . . .
C18 C 0.1416(6) 0.4843(2) 0.6592(4) 0.0947(12) Uani 1 1 d . U . . .
H18 H 0.073279 0.528010 0.674584 0.114 Uiso 1 1 calc R U . . .
C19 C 0.0819(4) 0.4113(2) 0.6129(3) 0.0892(10) Uani 1 1 d . U . . .
H19 H -0.026770 0.405846 0.595528 0.107 Uiso 1 1 calc R U . . .
C20 C 0.1838(4) 0.34555(18) 0.5919(3) 0.0770(9) Uani 1 1 d . . . . .
H20 H 0.142875 0.295799 0.561910 0.092 Uiso 1 1 calc R U . . .

loop_
_atom_site_aniso_label
_atom_site_aniso_U_11
_atom_site_aniso_U_22
_atom_site_aniso_U_33
_atom_site_aniso_U_23
_atom_site_aniso_U_13
_atom_site_aniso_U_12
C1 0.098(2) 0.0644(17) 0.0715(17) -0.0071(14) -0.0110(15) 0.0071(15)
C2 0.0781(19) 0.087(2) 0.0873(19) 0.0178(17) 0.0065(15) -0.0028(16)
C3 0.0594(16) 0.0605(18) 0.122(3) 0.0052(17) -0.0100(16) -0.0032(13)
C4 0.0585(16) 0.0601(17) 0.108(2) -0.0212(15) -0.0062(15) 0.0017(12)
C5 0.0623(16) 0.0761(19) 0.0775(17) -0.0145(14) -0.0007(13) -0.0025(13)
C6 0.0785(18) 0.0610(16) 0.0655(16) -0.0037(12) -0.0152(13) -0.0039(13)
C7 0.0785(14) 0.0715(14) 0.0704(14) -0.0073(10) 0.0026(10) 0.0059(11)
C8 0.0811(14) 0.0745(14) 0.0724(14) -0.0060(10) 0.0019(11) 0.0042(10)
C9 0.0614(15) 0.0753(18) 0.0620(15) -0.0065(12) 0.0009(11) -0.0007(12)
C10 0.0698(18) 0.086(2) 0.0685(16) 0.0087(14) -0.0027(13) -0.0086(15)
C11 0.086(2) 0.0680(18) 0.093(2) -0.0045(15) -0.0268(18) 0.0047(15)
C12 0.0603(16) 0.100(2) 0.099(2) -0.029(2) -0.0062(15) 0.0213(16)
C13 0.091(2) 0.108(3) 0.092(2) 0.005(2) 0.0323(19) 0.008(2)
C14 0.095(2) 0.077(2) 0.090(2) 0.0138(16) 0.0194(17) 0.0176(17)
C15 0.0812(19) 0.0616(16) 0.0682(15) -0.0146(12) -0.0051(13) 0.0145(13)
C16 0.084(2) 0.0719(19) 0.098(2) -0.0213(16) 0.0069(16) 0.0040(16)
C17 0.123(3) 0.0532(18) 0.111(3) -0.0125(16) 0.019(2) 0.0064(18)
C18 0.122(3) 0.0655(19) 0.099(2) 0.0042(16) 0.029(2) 0.0332(19)
C19 0.0706(19) 0.109(2) 0.089(2) 0.0214(18) 0.0097(15) 0.0085(17)
C20 0.093(2) 0.0617(17) 0.0757(17) 0.0002(13) -0.0041(16) -0.0019(15)

loop_
_atom_type_symbol
_atom_type_description
_atom_type_scat_dispersion_real
_atom_type_scat_dispersion_imag
_atom_type_scat_source
C C 0.0033 0.0016 'International Tables Vol C Tables 4.2.6.8 and 6.1.1.4'
H H 0.0000 0.0000 'International Tables Vol C Tables 4.2.6.8 and 6.1.1.4'

loop_
_geom_angle_atom_site_label_1
_geom_angle_atom_site_label_2
_geom_angle_atom_site_label_3
_geom_angle
_geom_angle_site_symmetry_1
_geom_angle_site_symmetry_3
_geom_angle_publ_flag
C6 C1 C2 121.0(3) . . ?
C6 C1 H1 119.5 . . ?
C2 C1 H1 119.5 . . ?
C3 C2 C1 120.3(3) . . ?
C3 C2 H2 119.8 . . ?
C1 C2 H2 119.8 . . ?
C2 C3 C4 120.1(3) . . ?
C2 C3 H3 120.0 . . ?
C4 C3 H3 120.0 . . ?
C3 C4 C5 120.2(3) . . ?
C3 C4 H4 119.9 . . ?
C5 C4 H4 119.9 . . ?
C4 C5 C6 120.4(3) . . ?
C4 C5 H5 119.8 . . ?
C6 C5 H5 119.8 . . ?
C1 C6 C5 117.9(3) . . ?
C1 C6 C7 117.7(2) . . ?
C5 C6 C7 124.1(3) . . ?
C8 C7 C15 116.6(3) . . ?
C8 C7 C6 122.2(3) . . ?
C15 C7 C6 121.0(3) . . ?
C7 C8 C9 128.5(3) . . ?
C7 C8 H8 115.7 . . ?
C9 C8 H8 115.7 . . ?
C14 C9 C10 116.7(3) . . ?
C14 C9 C8 115.1(3) . . ?
C10 C9 C8 127.9(3) . . ?
C11 C10 C9 120.8(3) . . ?
C11 C10 H10 119.6 . . ?
C9 C10 H10 119.6 . . ?
C10 C11 C12 120.8(3) . . ?
C10 C11 H11 119.6 . . ?
C12 C11 H11 119.6 . . ?
C13 C12 C11 119.3(3) . . ?
C13 C12 H12 120.4 . . ?
C11 C12 H12 120.4 . . ?
C12 C13 C14 120.1(3) . . ?
C12 C13 H13 120.0 . . ?
C14 C13 H13 120.0 . . ?
C13 C14 C9 122.3(3) . . ?
C13 C14 H14 118.8 . . ?
C9 C14 H14 118.8 . . ?
C20 C15 C16 118.3(3) . . ?
C20 C15 C7 118.5(3) . . ?
C16 C15 C7 123.2(3) . . ?
C17 C16 C15 120.7(3) . . ?
C17 C16 H16 119.7 . . ?
C15 C16 H16 119.7 . . ?
C18 C17 C16 121.0(3) . . ?
C18 C17 H17 119.5 . . ?
C16 C17 H17 119.5 . . ?
C17 C18 C19 119.8(3) . . ?
C17 C18 H18 120.1 . . ?
C19 C18 H18 120.1 . . ?
C18 C19 C20 120.1(3) . . ?
C18 C19 H19 120.0 . . ?
C20 C19 H19 120.0 . . ?
C15 C20 C19 120.1(3) . . ?
C15 C20 H20 119.9 . . ?
C19 C20 H20 119.9 . . ?

loop_
_geom_bond_atom_site_label_1
_geom_bond_atom_site_label_2
_geom_bond_distance
_geom_bond_site_symmetry_2
_geom_bond_publ_flag
C1 C6 1.374(5) . ?
C1 C2 1.386(5) . ?
C1 H1 0.9300 . ?
C2 C3 1.353(5) . ?
C2 H2 0.9300 . ?
C3 C4 1.373(5) . ?
C3 H3 0.9300 . ?
C4 C5 1.377(4) . ?
C4 H4 0.9300 . ?
C5 C6 1.401(4) . ?
C5 H5 0.9300 . ?
C6 C7 1.499(4) . ?
C7 C8 1.332(5) . ?
C7 C15 1.487(4) . ?
C8 C9 1.507(4) . ?
C8 H8 0.9300 . ?
C9 C14 1.380(5) . ?
C9 C10 1.395(4) . ?
C10 C11 1.377(5) . ?
C10 H10 0.9300 . ?
C11 C12 1.370(5) . ?
C11 H11 0.9300 . ?
C12 C13 1.362(5) . ?
C12 H12 0.9300 . ?
C13 C14 1.372(5) . ?
C13 H13 0.9300 . ?
C14 H14 0.9300 . ?
C15 C20 1.376(5) . ?
C15 C16 1.387(4) . ?
C16 C17 1.369(5) . ?
C16 H16 0.9300 . ?
C17 C18 1.346(6) . ?
C17 H17 0.9300 . ?
C18 C19 1.373(6) . ?
C18 H18 0.9300 . ?
C19 C20 1.391(5) . ?
C19 H19 0.9300 . ?
C20 H20 0.9300 . ?

loop_
_geom_torsion_atom_site_label_1
_geom_torsion_atom_site_label_2
_geom_torsion_atom_site_label_3
_geom_torsion_atom_site_label_4
_geom_torsion
_geom_torsion_site_symmetry_1
_geom_torsion_site_symmetry_2
_geom_torsion_site_symmetry_3
_geom_torsion_site_symmetry_4
_geom_torsion_publ_flag
C6 C1 C2 C3 -1.2(5) . . . . ?
C1 C2 C3 C4 1.9(5) . . . . ?
C2 C3 C4 C5 -1.1(4) . . . . ?
C3 C4 C5 C6 -0.5(4) . . . . ?
C2 C1 C6 C5 -0.4(5) . . . . ?
C2 C1 C6 C7 174.5(3) . . . . ?
C4 C5 C6 C1 1.2(4) . . . . ?
C4 C5 C6 C7 -173.4(3) . . . . ?
C1 C6 C7 C8 135.2(3) . . . . ?
C5 C6 C7 C8 -50.2(5) . . . . ?
C1 C6 C7 C15 -49.6(4) . . . . ?
C5 C6 C7 C15 124.9(3) . . . . ?
C15 C7 C8 C9 177.9(3) . . . . ?
C6 C7 C8 C9 -6.8(5) . . . . ?
C7 C8 C9 C14 150.4(4) . . . . ?
C7 C8 C9 C10 -36.5(5) . . . . ?
C14 C9 C10 C11 -0.2(5) . . . . ?
C8 C9 C10 C11 -173.2(3) . . . . ?
C9 C10 C11 C12 -2.5(5) . . . . ?
C10 C11 C12 C13 2.8(5) . . . . ?
C11 C12 C13 C14 -0.3(6) . . . . ?
C12 C13 C14 C9 -2.6(6) . . . . ?
C10 C9 C14 C13 2.8(5) . . . . ?
C8 C9 C14 C13 176.7(4) . . . . ?
C8 C7 C15 C20 135.6(3) . . . . ?
C6 C7 C15 C20 -39.7(4) . . . . ?
C8 C7 C15 C16 -43.8(4) . . . . ?
C6 C7 C15 C16 140.8(3) . . . . ?
C20 C15 C16 C17 -1.3(5) . . . . ?
C7 C15 C16 C17 178.2(3) . . . . ?
C15 C16 C17 C18 1.2(6) . . . . ?
C16 C17 C18 C19 -1.1(6) . . . . ?
C17 C18 C19 C20 1.1(6) . . . . ?
C16 C15 C20 C19 1.2(5) . . . . ?
C7 C15 C20 C19 -178.2(3) . . . . ?
C18 C19 C20 C15 -1.2(5) . . . . ?
